data_7041937
loop_
_publ_author_name
'Garden, Jennifer A.'
'White, Andrew J. P.'
'Williams, Charlotte K.'

_publ_section_title
;
 Heterodinuclear titanium/zinc catalysis: synthesis, characterization and
 activity for CO2/epoxide copolymerization and cyclic ester
 polymerization.
;
_journal_issue 8
_journal_name_full 'Dalton transactions (Cambridge, England : 2003)'
_journal_page_first 2532
_journal_page_last 2541
_journal_paper_doi 10.1039/c6dt04193k
_journal_volume 46
_journal_year 2017
_chemical_formula_moiety 'C46 H72 N4 O4 Ti Zn, C6 H14'
_chemical_formula_sum 'C52 H86 N4 O4 Ti Zn'
_chemical_formula_weight 944.51
_space_group_crystal_system monoclinic
_space_group_IT_number 14
_space_group_name_Hall '-P 2yn'
_space_group_name_H-M_alt 'P 1 21/n 1'
_symmetry_space_group_name_Hall '-P 2yn'
_symmetry_space_group_name_H-M 'P 1 21/n 1'
_atom_sites_solution_hydrogens mixed
_audit_creation_method SHELXL-2014/7
_audit_update_record
;
2016-09-28 deposited with the CCDC.
2017-01-13 downloaded from the CCDC.
;
_cell_angle_alpha 90
_cell_angle_beta 102.0062(9)
_cell_angle_gamma 90
_cell_formula_units_Z 4
_cell_length_a 15.53237(14)
_cell_length_b 19.46458(16)
_cell_length_c 17.75532(16)
_cell_measurement_reflns_used 8341
_cell_measurement_temperature 173(2)
_cell_measurement_theta_max 73.6360
_cell_measurement_theta_min 4.1110
_cell_volume 5250.56(8)
_computing_cell_refinement 'CrysAlisPro, Rigaku OD'
_computing_data_collection 'CrysAlisPro, Rigaku OD'
_computing_data_reduction 'CrysAlisPro, Rigaku OD'
_computing_molecular_graphics 'Bruker SHELXTL'
_computing_publication_material 'CIFTAB-2014 (Sheldrick, 2014)'
_computing_structure_refinement 'SHELXL-2014/7 (Sheldrick, 2014)'
_computing_structure_solution 'SHELXS-2014 (Sheldrick, 2014)'
_diffrn_ambient_temperature 173(2)
_diffrn_detector_area_resol_mean 10.4115
_diffrn_measured_fraction_theta_full 0.989
_diffrn_measured_fraction_theta_max 0.956
_diffrn_measurement_device_type 'Agilent Xcalibur PX Ultra A'
_diffrn_measurement_method 'omega scans'
_diffrn_radiation_type CuK\a
_diffrn_radiation_wavelength 1.54184
_diffrn_reflns_av_R_equivalents 0.0319
_diffrn_reflns_av_unetI/netI 0.0469
_diffrn_reflns_Laue_measured_fraction_full 0.989
_diffrn_reflns_Laue_measured_fraction_max 0.956
_diffrn_reflns_limit_h_max 18
_diffrn_reflns_limit_h_min -18
_diffrn_reflns_limit_k_max 23
_diffrn_reflns_limit_k_min -16
_diffrn_reflns_limit_l_max 17
_diffrn_reflns_limit_l_min -21
_diffrn_reflns_number 17713
_diffrn_reflns_point_group_measured_fraction_full 0.989
_diffrn_reflns_point_group_measured_fraction_max 0.956
_diffrn_reflns_theta_full 67.684
_diffrn_reflns_theta_max 73.833
_diffrn_reflns_theta_min 3.411
_diffrn_source 'Enhance Ultra (Cu) X-ray Source'
_exptl_absorpt_coefficient_mu 2.196
_exptl_absorpt_correction_T_max 0.910
_exptl_absorpt_correction_T_min 0.676
_exptl_absorpt_correction_type analytical
_exptl_absorpt_process_details
; 
CrysAlisPro 1.171.38.43 (Rigaku Oxford Diffraction, 2015) 
Analytical numeric absorption correction using a multifaceted crystal 
model based on expressions derived by R.C. Clark & J.S. Reid. 
(Clark, R. C. & Reid, J. S. (1995). Acta Cryst. A51, 887-897) 
Empirical absorption correction using spherical harmonics, 
implemented in SCALE3 ABSPACK scaling algorithm. 
;
_exptl_crystal_colour Yellow
_exptl_crystal_density_diffrn 1.195
_exptl_crystal_description blocks
_exptl_crystal_F_000 2040
_exptl_crystal_size_max 0.34
_exptl_crystal_size_mid 0.12
_exptl_crystal_size_min 0.05
_refine_diff_density_max 0.303
_refine_diff_density_min -0.253
_refine_diff_density_rms 0.050
_refine_ls_extinction_method none
_refine_ls_goodness_of_fit_ref 1.026
_refine_ls_hydrogen_treatment mixed
_refine_ls_matrix_type full
_refine_ls_number_parameters 621
_refine_ls_number_reflns 10169
_refine_ls_number_restraints 156
_refine_ls_restrained_S_all 1.035
_refine_ls_R_factor_all 0.0484
_refine_ls_R_factor_gt 0.0374
_refine_ls_shift/su_max 0.002
_refine_ls_shift/su_mean 0.000
_refine_ls_structure_factor_coef Fsqd
_refine_ls_weighting_details 'w=1/[\s^2^(Fo^2^)+(0.0493P)^2^+0.4484P] where P=(Fo^2^+2Fc^2^)/3'
_refine_ls_weighting_scheme calc
_refine_ls_wR_factor_gt 0.0933
_refine_ls_wR_factor_ref 0.1024
_reflns_Friedel_coverage 0.000
_reflns_number_gt 8422
_reflns_number_total 10169
_reflns_threshold_expression 'I > 2\s(I)'
_cod_data_source_file c6dt04193k2.cif
_cod_data_source_block 4
_cod_depositor_comments 'Adding full bibliography for 7041936--7041937.cif.'
_cod_database_code 7041937
_shelx_shelxl_version_number 2014/7
_shelx_space_group_comment
; 
The symmetry employed for this shelxl refinement is uniquely defined 
by the following loop, which should always be used as a source of 
symmetry information in preference to the above space-group names. 
They are only intended as comments. 
;

loop_
_space_group_symop_operation_xyz
'x, y, z'
'-x+1/2, y+1/2, -z+1/2'
'-x, -y, -z'
'x-1/2, -y-1/2, z-1/2'

loop_
_atom_site_label
_atom_site_type_symbol
_atom_site_fract_x
_atom_site_fract_y
_atom_site_fract_z
_atom_site_U_iso_or_equiv
_atom_site_adp_type
_atom_site_occupancy
_atom_site_site_symmetry_order
_atom_site_calc_flag
_atom_site_refinement_flags_posn
_atom_site_refinement_flags_adp
_atom_site_refinement_flags_occupancy
_atom_site_disorder_assembly
_atom_site_disorder_group
Zn1 Zn 0.43709(2) 0.71803(2) 0.78277(2) 0.02854(8) Uani 1 1 d . . . . .
Ti1 Ti 0.48161(2) 0.67309(2) 0.62714(2) 0.02233(8) Uani 1 1 d . . . . .
O1 O 0.50932(8) 0.64199(7) 0.74370(7) 0.0252(3) Uani 1 1 d . . . . .
C1 C 0.51286(11) 0.57548(10) 0.76485(10) 0.0246(3) Uani 1 1 d . . . . .
C2 C 0.56803(12) 0.53073(10) 0.73492(10) 0.0261(4) Uani 1 1 d . . . . .
C3 C 0.62277(12) 0.55904(10) 0.68126(11) 0.0279(4) Uani 1 1 d . . . . .
H3A H 0.6613 0.5958 0.7082 0.034 Uiso 1 1 calc R U . . .
H3B H 0.6611 0.5220 0.6686 0.034 Uiso 1 1 calc R U . . .
N4 N 0.56969(10) 0.58732(7) 0.60848(8) 0.0242(3) Uani 1 1 d D . . . .
H4 H 0.5329(4) 0.5540(2) 0.5862(5) 0.030(6) Uiso 1 1 d D . . . .
C5 C 0.63018(12) 0.60707(10) 0.55707(11) 0.0285(4) Uani 1 1 d . . . . .
H5A H 0.6668 0.5667 0.5508 0.034 Uiso 1 1 calc R U . . .
H5B H 0.6702 0.6434 0.5830 0.034 Uiso 1 1 calc R U . . .
C6 C 0.58595(13) 0.63306(10) 0.47659(11) 0.0290(4) Uani 1 1 d . . . . .
C7 C 0.52818(12) 0.69734(10) 0.47953(10) 0.0264(4) Uani 1 1 d . . . . .
H7A H 0.5655 0.7346 0.5069 0.032 Uiso 1 1 calc R U . . .
H7B H 0.5044 0.7132 0.4263 0.032 Uiso 1 1 calc R U . . .
N8 N 0.45460(10) 0.68508(8) 0.51803(9) 0.0252(3) Uani 1 1 d . . . . .
C9 C 0.36983(13) 0.67379(11) 0.46475(11) 0.0318(4) Uani 1 1 d . . . . .
H9A H 0.3815 0.6672 0.4125 0.038 Uiso 1 1 calc R U . . .
H9B H 0.3345 0.7163 0.4635 0.038 Uiso 1 1 calc R U . . .
C10 C 0.31421(12) 0.61438(9) 0.48134(10) 0.0253(3) Uani 1 1 d . . . . .
C11 C 0.32033(11) 0.58789(9) 0.55609(10) 0.0236(3) Uani 1 1 d . . . . .
O11 O 0.38167(8) 0.60934(7) 0.61571(7) 0.0261(3) Uani 1 1 d . . . . .
C12 C 0.25807(12) 0.53785(9) 0.56717(10) 0.0239(3) Uani 1 1 d . . . . .
C13 C 0.25649(12) 0.51265(10) 0.64726(10) 0.0272(4) Uani 1 1 d . . . . .
H13A H 0.2225 0.4694 0.6443 0.033 Uiso 1 1 calc R U . . .
H13B H 0.3173 0.5033 0.6757 0.033 Uiso 1 1 calc R U . . .
N14 N 0.21581(10) 0.56514(8) 0.68795(9) 0.0288(3) Uani 1 1 d D . . . .
H14 H 0.1647(3) 0.5765(6) 0.6563(4) 0.042(7) Uiso 1 1 d D . . . .
C15 C 0.20594(13) 0.54344(11) 0.76448(11) 0.0313(4) Uani 1 1 d . . . . .
H15A H 0.2591 0.5177 0.7896 0.038 Uiso 1 1 calc R U . . .
H15B H 0.1549 0.5121 0.7592 0.038 Uiso 1 1 calc R U . . .
C16 C 0.19249(13) 0.60434(11) 0.81583(11) 0.0319(4) Uani 1 1 d . . . . .
C17 C 0.26482(13) 0.66043(11) 0.81782(12) 0.0318(4) Uani 1 1 d . . . . .
H17A H 0.2388 0.6982 0.7831 0.038 Uiso 1 1 calc R U . . .
H17B H 0.2795 0.6795 0.8706 0.038 Uiso 1 1 calc R U . . .
N18 N 0.34789(10) 0.63968(8) 0.79618(8) 0.0270(3) Uani 1 1 d D . . . .
H18 H 0.3328(12) 0.6175(3) 0.75089(19) 0.024(5) Uiso 1 1 d D . . . .
C19 C 0.40486(13) 0.59450(11) 0.85322(11) 0.0304(4) Uani 1 1 d . . . . .
H19A H 0.3672 0.5651 0.8786 0.036 Uiso 1 1 calc R U . . .
H19B H 0.4416 0.6234 0.8934 0.036 Uiso 1 1 calc R U . . .
C20 C 0.46393(12) 0.54938(10) 0.81689(10) 0.0277(4) Uani 1 1 d . . . . .
C21 C 0.47194(13) 0.48026(11) 0.83685(11) 0.0296(4) Uani 1 1 d . . . . .
H21A H 0.4382 0.4631 0.8717 0.036 Uiso 1 1 calc R U . . .
C22 C 0.52685(13) 0.43473(10) 0.80847(11) 0.0301(4) Uani 1 1 d . . . . .
C23 C 0.57491(12) 0.46209(10) 0.75732(11) 0.0288(4) Uani 1 1 d . . . . .
H23A H 0.6136 0.4329 0.7371 0.035 Uiso 1 1 calc R U . . .
C24 C 0.53391(15) 0.35953(11) 0.83533(13) 0.0381(5) Uani 1 1 d . . . . .
C25 C 0.44163(19) 0.32893(13) 0.82815(19) 0.0564(7) Uani 1 1 d . . . . .
H25A H 0.4102 0.3309 0.7743 0.085 Uiso 1 1 calc R U . . .
H25B H 0.4092 0.3553 0.8602 0.085 Uiso 1 1 calc R U . . .
H25C H 0.4465 0.2810 0.8454 0.085 Uiso 1 1 calc R U . . .
C26 C 0.5827(2) 0.35670(16) 0.91924(17) 0.0662(8) Uani 1 1 d . . . . .
H26A H 0.5850 0.3091 0.9375 0.099 Uiso 1 1 calc R U . . .
H26B H 0.5518 0.3851 0.9507 0.099 Uiso 1 1 calc R U . . .
H26C H 0.6428 0.3741 0.9234 0.099 Uiso 1 1 calc R U . . .
C27 C 0.5822(2) 0.31506(13) 0.78645(18) 0.0566(7) Uani 1 1 d . . . . .
H27A H 0.5516 0.3176 0.7324 0.085 Uiso 1 1 calc R U . . .
H27B H 0.5832 0.2673 0.8041 0.085 Uiso 1 1 calc R U . . .
H27C H 0.6426 0.3318 0.7916 0.085 Uiso 1 1 calc R U . . .
C28 C 0.66037(15) 0.65417(12) 0.43631(13) 0.0388(5) Uani 1 1 d . . . . .
H28A H 0.6940 0.6920 0.4647 0.058 Uiso 1 1 calc R U . . .
H28B H 0.6351 0.6690 0.3836 0.058 Uiso 1 1 calc R U . . .
H28C H 0.6995 0.6149 0.4349 0.058 Uiso 1 1 calc R U . . .
C29 C 0.53225(15) 0.57524(11) 0.43111(12) 0.0365(4) Uani 1 1 d . . . . .
H29A H 0.5699 0.5349 0.4307 0.055 Uiso 1 1 calc R U . . .
H29B H 0.5093 0.5905 0.3781 0.055 Uiso 1 1 calc R U . . .
H29C H 0.4831 0.5632 0.4554 0.055 Uiso 1 1 calc R U . . .
C30 C 0.24937(12) 0.58948(10) 0.42068(10) 0.0266(4) Uani 1 1 d . . . . .
H30A H 0.2472 0.6072 0.3705 0.032 Uiso 1 1 calc R U . . .
C31 C 0.18811(12) 0.54006(9) 0.43036(10) 0.0260(4) Uani 1 1 d . . . . .
C32 C 0.19429(12) 0.51517(9) 0.50513(11) 0.0256(4) Uani 1 1 d . . . . .
H32A H 0.1533 0.4814 0.5139 0.031 Uiso 1 1 calc R U . . .
C33 C 0.11579(13) 0.51300(10) 0.36409(11) 0.0294(4) Uani 1 1 d . . . . .
C34 C 0.11206(17) 0.55373(13) 0.28997(13) 0.0466(6) Uani 1 1 d . . . . .
H34A H 0.1017 0.6024 0.2993 0.070 Uiso 1 1 calc R U . . .
H34B H 0.0641 0.5362 0.2498 0.070 Uiso 1 1 calc R U . . .
H34C H 0.1680 0.5488 0.2732 0.070 Uiso 1 1 calc R U . . .
C35 C 0.13351(14) 0.43761(11) 0.34790(12) 0.0330(4) Uani 1 1 d . . . . .
H35A H 0.1889 0.4340 0.3300 0.050 Uiso 1 1 calc R U . . .
H35B H 0.0852 0.4198 0.3081 0.050 Uiso 1 1 calc R U . . .
H35C H 0.1377 0.4107 0.3952 0.050 Uiso 1 1 calc R U . . .
C36 C 0.02540(14) 0.51896(13) 0.38608(14) 0.0417(5) Uani 1 1 d . . . . .
H36A H 0.0242 0.4896 0.4307 0.063 Uiso 1 1 calc R U . . .
H36B H -0.0207 0.5042 0.3426 0.063 Uiso 1 1 calc R U . . .
H36C H 0.0151 0.5668 0.3989 0.063 Uiso 1 1 calc R U . . .
C37 C 0.10319(14) 0.63840(14) 0.78416(14) 0.0444(5) Uani 1 1 d . . . . .
H37A H 0.1009 0.6538 0.7312 0.067 Uiso 1 1 calc R U . . .
H37B H 0.0957 0.6780 0.8164 0.067 Uiso 1 1 calc R U . . .
H37C H 0.0559 0.6052 0.7847 0.067 Uiso 1 1 calc R U . . .
C38 C 0.19171(16) 0.57720(14) 0.89715(13) 0.0427(5) Uani 1 1 d . . . . .
H38A H 0.1422 0.5455 0.8947 0.064 Uiso 1 1 calc R U . . .
H38B H 0.1855 0.6158 0.9310 0.064 Uiso 1 1 calc R U . . .
H38C H 0.2470 0.5530 0.9175 0.064 Uiso 1 1 calc R U . . .
O40 O 0.58309(9) 0.72425(7) 0.64350(8) 0.0295(3) Uani 1 1 d . . . . .
C41 C 0.62688(14) 0.77829(11) 0.68836(13) 0.0356(4) Uani 1 1 d . . . . .
H41A H 0.5841 0.8021 0.7145 0.043 Uiso 1 1 calc R U . . .
C42 C 0.70081(17) 0.74906(15) 0.74928(14) 0.0512(6) Uani 1 1 d . . . . .
H42A H 0.6766 0.7165 0.7815 0.077 Uiso 1 1 calc R U . . .
H42B H 0.7306 0.7865 0.7815 0.077 Uiso 1 1 calc R U . . .
H42C H 0.7431 0.7254 0.7243 0.077 Uiso 1 1 calc R U . . .
C43 C 0.65978(19) 0.82915(13) 0.63633(17) 0.0543(6) Uani 1 1 d . . . . .
H43A H 0.6997 0.8058 0.6086 0.081 Uiso 1 1 calc R U . . .
H43B H 0.6912 0.8665 0.6674 0.081 Uiso 1 1 calc R U . . .
H43C H 0.6097 0.8480 0.5993 0.081 Uiso 1 1 calc R U . . .
O45 O 0.41741(9) 0.74433(7) 0.67301(8) 0.0295(3) Uani 1 1 d D . . . .
C46 C 0.3598(4) 0.7958(3) 0.6342(4) 0.036(2) Uani 0.798(16) 1 d D U P A 1
H46A H 0.3618 0.7944 0.5783 0.043 Uiso 0.798(16) 1 calc R U P A 1
C47 C 0.3885(6) 0.8653(2) 0.6646(4) 0.078(2) Uani 0.798(16) 1 d D U P A 1
H47A H 0.3480 0.9000 0.6372 0.118 Uiso 0.798(16) 1 calc R U P A 1
H47B H 0.3881 0.8672 0.7197 0.118 Uiso 0.798(16) 1 calc R U P A 1
H47C H 0.4481 0.8744 0.6569 0.118 Uiso 0.798(16) 1 calc R U P A 1
C48 C 0.2685(3) 0.7777(4) 0.6424(6) 0.095(3) Uani 0.798(16) 1 d D U P A 1
H48A H 0.2271 0.8123 0.6161 0.143 Uiso 0.798(16) 1 calc R U P A 1
H48B H 0.2525 0.7325 0.6192 0.143 Uiso 0.798(16) 1 calc R U P A 1
H48C H 0.2661 0.7763 0.6971 0.143 Uiso 0.798(16) 1 calc R U P A 1
C46' C 0.3591(13) 0.7957(10) 0.6357(17) 0.038(9) Uiso 0.202(16) 1 d D U P A 2
H46B H 0.3822 0.8122 0.5903 0.045 Uiso 0.202(16) 1 calc R U P A 2
C47' C 0.3568(14) 0.8560(11) 0.6877(12) 0.066(5) Uiso 0.202(16) 1 d D U P A 2
H47D H 0.3161 0.8907 0.6606 0.100 Uiso 0.202(16) 1 calc R U P A 2
H47E H 0.3369 0.8409 0.7339 0.100 Uiso 0.202(16) 1 calc R U P A 2
H47F H 0.4159 0.8758 0.7026 0.100 Uiso 0.202(16) 1 calc R U P A 2
C48' C 0.2673(11) 0.7690(9) 0.6061(11) 0.051(4) Uiso 0.202(16) 1 d D U P A 2
H48D H 0.2298 0.8063 0.5809 0.076 Uiso 0.202(16) 1 calc R U P A 2
H48E H 0.2690 0.7320 0.5689 0.076 Uiso 0.202(16) 1 calc R U P A 2
H48F H 0.2435 0.7512 0.6492 0.076 Uiso 0.202(16) 1 calc R U P A 2
C50 C 0.47140(14) 0.77170(10) 0.87814(12) 0.0321(4) Uani 1 1 d . . . . .
C51 C 0.40632(16) 0.79994(12) 0.91291(14) 0.0413(5) Uani 1 1 d . . . . .
H51A H 0.3467 0.7976 0.8862 0.050 Uiso 1 1 calc R U . . .
C52 C 0.4252(2) 0.83111(13) 0.98452(15) 0.0497(6) Uani 1 1 d . . . . .
H52A H 0.3789 0.8489 1.0063 0.060 Uiso 1 1 calc R U . . .
C53 C 0.5106(2) 0.83621(13) 1.02395(14) 0.0535(7) Uani 1 1 d . . . . .
H53A H 0.5237 0.8569 1.0735 0.064 Uiso 1 1 calc R U . . .
C54 C 0.57740(19) 0.81108(14) 0.99141(15) 0.0536(7) Uani 1 1 d . . . . .
H54A H 0.6369 0.8157 1.0179 0.064 Uiso 1 1 calc R U . . .
C55 C 0.55792(16) 0.77867(12) 0.91925(14) 0.0417(5) Uani 1 1 d . . . . .
H55A H 0.6047 0.7611 0.8979 0.050 Uiso 1 1 calc R U . . .
C61 C 0.6398(4) 0.5853(4) 0.9873(4) 0.0672(16) Uani 0.674(6) 1 d D U P B 1
H61A H 0.5990 0.6233 0.9898 0.101 Uiso 0.674(6) 1 calc R U P B 1
H61B H 0.6062 0.5440 0.9682 0.101 Uiso 0.674(6) 1 calc R U P B 1
H61C H 0.6752 0.5765 1.0388 0.101 Uiso 0.674(6) 1 calc R U P B 1
C62 C 0.6986(3) 0.6039(3) 0.9344(3) 0.0652(13) Uani 0.674(6) 1 d D U P B 1
H62A H 0.7306 0.6465 0.9535 0.078 Uiso 0.674(6) 1 calc R U P B 1
H62B H 0.6617 0.6141 0.8831 0.078 Uiso 0.674(6) 1 calc R U P B 1
C63 C 0.7649(4) 0.5500(3) 0.9250(3) 0.0800(16) Uani 0.674(6) 1 d D U P B 1
H63A H 0.8050 0.5428 0.9755 0.096 Uiso 0.674(6) 1 calc R U P B 1
H63B H 0.7333 0.5063 0.9103 0.096 Uiso 0.674(6) 1 calc R U P B 1
C64 C 0.8188(4) 0.5658(4) 0.8673(4) 0.088(2) Uani 0.674(6) 1 d D U P B 1
H64A H 0.7779 0.5773 0.8183 0.105 Uiso 0.674(6) 1 calc R U P B 1
H64B H 0.8499 0.5231 0.8583 0.105 Uiso 0.674(6) 1 calc R U P B 1
C65 C 0.8862(4) 0.6221(4) 0.8840(4) 0.0935(19) Uani 0.674(6) 1 d D U P B 1
H65A H 0.9123 0.6279 0.8381 0.112 Uiso 0.674(6) 1 calc R U P B 1
H65B H 0.8551 0.6654 0.8907 0.112 Uiso 0.674(6) 1 calc R U P B 1
C66 C 0.9566(4) 0.6137(4) 0.9496(4) 0.091(2) Uani 0.674(6) 1 d D U P B 1
H66A H 0.9958 0.6537 0.9542 0.137 Uiso 0.674(6) 1 calc R U P B 1
H66B H 0.9325 0.6097 0.9962 0.137 Uiso 0.674(6) 1 calc R U P B 1
H66C H 0.9899 0.5721 0.9433 0.137 Uiso 0.674(6) 1 calc R U P B 1
C61' C 0.6419(10) 0.5620(7) 0.9934(9) 0.063(4) Uiso 0.326(6) 1 d D U P B 2
H61D H 0.5967 0.5262 0.9880 0.095 Uiso 0.326(6) 1 calc R U P B 2
H61E H 0.6780 0.5609 1.0456 0.095 Uiso 0.326(6) 1 calc R U P B 2
H61F H 0.6135 0.6071 0.9837 0.095 Uiso 0.326(6) 1 calc R U P B 2
C62' C 0.6979(7) 0.5499(6) 0.9375(6) 0.070(3) Uiso 0.326(6) 1 d D U P B 2
H62C H 0.6594 0.5494 0.8855 0.084 Uiso 0.326(6) 1 calc R U P B 2
H62D H 0.7235 0.5034 0.9471 0.084 Uiso 0.326(6) 1 calc R U P B 2
C63' C 0.7703(7) 0.5981(7) 0.9357(7) 0.080(3) Uiso 0.326(6) 1 d D U P B 2
H63C H 0.7441 0.6446 0.9301 0.096 Uiso 0.326(6) 1 calc R U P B 2
H63D H 0.8095 0.5964 0.9874 0.096 Uiso 0.326(6) 1 calc R U P B 2
C64' C 0.8263(8) 0.5932(10) 0.8805(9) 0.111(6) Uiso 0.326(6) 1 d D U P B 2
H64C H 0.8327 0.6402 0.8611 0.133 Uiso 0.326(6) 1 calc R U P B 2
H64D H 0.7939 0.5661 0.8364 0.133 Uiso 0.326(6) 1 calc R U P B 2
C65' C 0.9158(8) 0.5635(8) 0.9021(8) 0.098(4) Uiso 0.326(6) 1 d D U P B 2
H65C H 0.9092 0.5132 0.8949 0.118 Uiso 0.326(6) 1 calc R U P B 2
H65D H 0.9487 0.5800 0.8635 0.118 Uiso 0.326(6) 1 calc R U P B 2
C66' C 0.9716(11) 0.5738(11) 0.9754(9) 0.122(6) Uiso 0.326(6) 1 d D U P B 2
H66D H 1.0275 0.5498 0.9774 0.183 Uiso 0.326(6) 1 calc R U P B 2
H66E H 0.9828 0.6231 0.9838 0.183 Uiso 0.326(6) 1 calc R U P B 2
H66F H 0.9430 0.5557 1.0155 0.183 Uiso 0.326(6) 1 calc R U P B 2

loop_
_atom_site_aniso_label
_atom_site_aniso_U_11
_atom_site_aniso_U_22
_atom_site_aniso_U_33
_atom_site_aniso_U_23
_atom_site_aniso_U_13
_atom_site_aniso_U_12
Zn1 0.02940(13) 0.02895(14) 0.02802(14) -0.00722(10) 0.00768(10) -0.00090(10)
Ti1 0.02095(15) 0.02215(16) 0.02380(16) -0.00276(11) 0.00444(11) -0.00158(11)
O1 0.0241(6) 0.0260(6) 0.0254(6) -0.0035(5) 0.0051(5) 0.0005(5)
C1 0.0227(8) 0.0286(9) 0.0209(8) -0.0014(7) 0.0010(6) -0.0017(7)
C2 0.0237(8) 0.0295(9) 0.0240(9) -0.0006(7) 0.0020(7) 0.0010(7)
C3 0.0233(8) 0.0300(9) 0.0315(10) 0.0009(7) 0.0079(7) 0.0028(7)
N4 0.0250(7) 0.0228(7) 0.0257(8) -0.0019(6) 0.0076(6) -0.0003(6)
C5 0.0283(9) 0.0285(9) 0.0309(10) -0.0010(7) 0.0113(7) 0.0004(7)
C6 0.0332(9) 0.0280(9) 0.0278(9) -0.0016(7) 0.0113(7) -0.0024(8)
C7 0.0293(9) 0.0262(9) 0.0245(9) -0.0002(7) 0.0076(7) -0.0055(7)
N8 0.0239(7) 0.0255(7) 0.0261(8) -0.0006(6) 0.0053(6) -0.0032(6)
C9 0.0321(10) 0.0332(10) 0.0276(10) 0.0064(7) 0.0007(7) -0.0062(8)
C10 0.0248(8) 0.0242(9) 0.0263(9) 0.0007(7) 0.0040(7) -0.0006(7)
C11 0.0237(8) 0.0231(8) 0.0238(9) -0.0025(6) 0.0044(6) -0.0001(6)
O11 0.0239(6) 0.0309(7) 0.0225(6) -0.0014(5) 0.0022(5) -0.0059(5)
C12 0.0268(8) 0.0220(8) 0.0229(9) -0.0011(6) 0.0051(6) -0.0002(7)
C13 0.0301(9) 0.0261(9) 0.0256(9) -0.0008(7) 0.0062(7) -0.0035(7)
N14 0.0312(8) 0.0314(8) 0.0241(8) 0.0003(6) 0.0069(6) -0.0009(6)
C15 0.0330(10) 0.0341(10) 0.0278(10) 0.0003(8) 0.0087(7) -0.0058(8)
C16 0.0283(9) 0.0414(11) 0.0280(10) -0.0020(8) 0.0103(7) -0.0027(8)
C17 0.0279(9) 0.0329(10) 0.0366(11) -0.0051(8) 0.0115(8) 0.0019(8)
N18 0.0248(7) 0.0307(8) 0.0264(8) -0.0040(6) 0.0075(6) -0.0009(6)
C19 0.0294(9) 0.0377(10) 0.0246(9) 0.0001(7) 0.0066(7) 0.0026(8)
C20 0.0245(8) 0.0347(10) 0.0233(9) -0.0021(7) 0.0034(7) 0.0012(7)
C21 0.0286(9) 0.0353(10) 0.0250(9) 0.0038(7) 0.0058(7) 0.0000(8)
C22 0.0317(9) 0.0292(10) 0.0278(9) 0.0034(7) 0.0030(7) 0.0012(7)
C23 0.0277(9) 0.0305(10) 0.0278(9) -0.0003(7) 0.0049(7) 0.0031(7)
C24 0.0425(11) 0.0309(10) 0.0419(12) 0.0073(9) 0.0113(9) 0.0032(9)
C25 0.0575(16) 0.0352(12) 0.082(2) 0.0028(12) 0.0277(14) -0.0055(11)
C26 0.092(2) 0.0486(15) 0.0508(16) 0.0192(12) -0.0031(15) 0.0035(15)
C27 0.0689(18) 0.0338(12) 0.0735(19) 0.0118(12) 0.0296(14) 0.0115(12)
C28 0.0419(11) 0.0424(12) 0.0376(11) 0.0025(9) 0.0214(9) 0.0019(9)
C29 0.0491(12) 0.0305(10) 0.0307(10) -0.0056(8) 0.0098(9) -0.0041(9)
C30 0.0294(9) 0.0271(9) 0.0227(9) 0.0011(7) 0.0038(7) -0.0004(7)
C31 0.0269(9) 0.0242(9) 0.0252(9) -0.0023(7) 0.0015(7) -0.0005(7)
C32 0.0268(9) 0.0224(8) 0.0278(9) -0.0011(7) 0.0057(7) -0.0032(7)
C33 0.0288(9) 0.0304(10) 0.0261(9) -0.0022(7) -0.0007(7) -0.0050(7)
C34 0.0563(14) 0.0435(13) 0.0312(11) 0.0075(9) -0.0112(10) -0.0139(11)
C35 0.0340(10) 0.0321(10) 0.0316(10) -0.0050(8) 0.0036(8) -0.0057(8)
C36 0.0286(10) 0.0478(13) 0.0451(12) -0.0133(10) -0.0008(8) -0.0009(9)
C37 0.0281(10) 0.0597(15) 0.0464(13) -0.0057(11) 0.0099(9) 0.0035(10)
C38 0.0436(12) 0.0562(14) 0.0322(11) -0.0033(10) 0.0168(9) -0.0056(10)
O40 0.0280(6) 0.0283(7) 0.0323(7) -0.0074(5) 0.0062(5) -0.0074(5)
C41 0.0325(10) 0.0330(10) 0.0418(11) -0.0153(8) 0.0089(8) -0.0108(8)
C42 0.0478(13) 0.0603(16) 0.0411(13) -0.0089(11) -0.0012(10) -0.0175(12)
C43 0.0591(16) 0.0367(13) 0.0668(17) -0.0040(11) 0.0124(13) -0.0195(11)
O45 0.0319(7) 0.0280(7) 0.0290(7) -0.0018(5) 0.0069(5) 0.0060(5)
C46 0.036(3) 0.032(2) 0.038(3) 0.0042(11) 0.0063(11) 0.0120(12)
C47 0.120(5) 0.0283(18) 0.075(3) -0.0052(18) -0.008(3) 0.014(2)
C48 0.037(2) 0.120(5) 0.128(6) 0.067(4) 0.018(3) 0.027(2)
C50 0.0390(10) 0.0269(9) 0.0306(10) -0.0059(7) 0.0081(8) -0.0039(8)
C51 0.0463(12) 0.0357(11) 0.0449(13) -0.0118(9) 0.0161(10) -0.0031(9)
C52 0.0733(17) 0.0376(12) 0.0442(13) -0.0127(10) 0.0259(12) -0.0057(11)
C53 0.090(2) 0.0386(13) 0.0307(12) -0.0084(9) 0.0096(12) -0.0082(13)
C54 0.0608(16) 0.0453(14) 0.0447(14) -0.0003(11) -0.0120(11) -0.0080(12)
C55 0.0434(12) 0.0385(12) 0.0417(12) -0.0035(9) 0.0050(9) -0.0023(9)
C61 0.060(3) 0.079(5) 0.058(3) 0.005(3) 0.003(2) -0.010(3)
C62 0.061(3) 0.081(3) 0.051(2) 0.003(2) 0.0040(19) 0.002(2)
C63 0.080(3) 0.084(4) 0.079(3) 0.004(3) 0.022(3) 0.002(3)
C64 0.078(4) 0.118(6) 0.069(3) -0.022(4) 0.021(3) -0.004(4)
C65 0.099(4) 0.104(5) 0.084(4) 0.000(3) 0.034(3) 0.007(4)
C66 0.074(4) 0.103(5) 0.102(5) -0.025(4) 0.032(3) -0.016(3)

loop_
_atom_type_symbol
_atom_type_description
_atom_type_scat_dispersion_real
_atom_type_scat_dispersion_imag
_atom_type_scat_source
C C 0.0181 0.0091 'International Tables Vol C Tables 4.2.6.8 and 6.1.1.4'
H H 0.0000 0.0000 'International Tables Vol C Tables 4.2.6.8 and 6.1.1.4'
N N 0.0311 0.0180 'International Tables Vol C Tables 4.2.6.8 and 6.1.1.4'
O O 0.0492 0.0322 'International Tables Vol C Tables 4.2.6.8 and 6.1.1.4'
Ti Ti 0.2191 1.8069 'International Tables Vol C Tables 4.2.6.8 and 6.1.1.4'
Zn Zn -1.5491 0.6778 'International Tables Vol C Tables 4.2.6.8 and 6.1.1.4'

loop_
_geom_angle_atom_site_label_1
_geom_angle_atom_site_label_2
_geom_angle_atom_site_label_3
_geom_angle
C50 Zn1 O45 132.07(7)
C50 Zn1 O1 127.00(7)
O45 Zn1 O1 80.66(5)
C50 Zn1 N18 110.73(7)
O45 Zn1 N18 109.18(6)
O1 Zn1 N18 86.28(6)
C50 Zn1 Ti1 147.55(6)
O45 Zn1 Ti1 38.20(4)
O1 Zn1 Ti1 42.47(4)
N18 Zn1 Ti1 99.78(4)
O40 Ti1 N8 95.42(6)
O40 Ti1 O11 173.20(6)
N8 Ti1 O11 88.30(6)
O40 Ti1 O45 92.53(6)
N8 Ti1 O45 107.98(6)
O11 Ti1 O45 91.72(6)
O40 Ti1 O1 90.41(6)
N8 Ti1 O1 170.37(6)
O11 Ti1 O1 85.17(5)
O45 Ti1 O1 79.34(5)
O40 Ti1 N4 84.05(6)
N8 Ti1 N4 87.30(6)
O11 Ti1 N4 90.45(6)
O45 Ti1 N4 164.62(6)
O1 Ti1 N4 85.68(5)
O40 Ti1 Zn1 92.81(4)
N8 Ti1 Zn1 145.54(5)
O11 Ti1 Zn1 87.27(4)
O45 Ti1 Zn1 38.12(4)
O1 Ti1 Zn1 41.23(3)
N4 Ti1 Zn1 126.88(4)
C1 O1 Zn1 126.16(11)
C1 O1 Ti1 122.48(11)
Zn1 O1 Ti1 96.30(5)
O1 C1 C2 118.99(16)
O1 C1 C20 122.27(17)
C2 C1 C20 118.73(17)
C23 C2 C1 120.32(18)
C23 C2 C3 120.78(17)
C1 C2 C3 118.83(17)
N4 C3 C2 113.65(15)
C3 N4 C5 108.77(14)
C3 N4 Ti1 113.28(11)
C5 N4 Ti1 112.52(11)
N4 C5 C6 115.96(15)
C29 C6 C28 109.38(17)
C29 C6 C5 109.77(17)
C28 C6 C5 106.66(16)
C29 C6 C7 110.92(17)
C28 C6 C7 107.30(16)
C5 C6 C7 112.66(15)
N8 C7 C6 113.42(15)
C7 N8 C9 113.88(15)
C7 N8 Ti1 117.66(11)
C9 N8 Ti1 127.83(12)
N8 C9 C10 117.50(16)
C30 C10 C11 119.68(17)
C30 C10 C9 117.70(16)
C11 C10 C9 122.37(16)
O11 C11 C10 121.98(16)
O11 C11 C12 120.04(16)
C10 C11 C12 117.97(16)
C11 O11 Ti1 134.23(12)
C32 C12 C11 120.20(16)
C32 C12 C13 119.63(16)
C11 C12 C13 120.02(16)
N14 C13 C12 109.30(15)
C15 N14 C13 113.31(15)
N14 C15 C16 112.49(17)
C37 C16 C15 109.89(18)
C37 C16 C38 108.00(18)
C15 C16 C38 108.68(18)
C37 C16 C17 107.30(18)
C15 C16 C17 111.53(16)
C38 C16 C17 111.37(17)
N18 C17 C16 117.78(16)
C17 N18 C19 114.39(15)
C17 N18 Zn1 117.51(12)
C19 N18 Zn1 101.12(11)
N18 C19 C20 112.45(15)
C21 C20 C1 118.99(17)
C21 C20 C19 118.99(17)
C1 C20 C19 122.01(18)
C20 C21 C22 123.49(18)
C21 C22 C23 116.27(18)
C21 C22 C24 120.18(18)
C23 C22 C24 123.52(18)
C2 C23 C22 122.18(18)
C26 C24 C27 109.3(2)
C26 C24 C25 109.5(2)
C27 C24 C25 107.1(2)
C26 C24 C22 109.04(19)
C27 C24 C22 112.03(18)
C25 C24 C22 109.84(19)
C31 C30 C10 123.14(17)
C30 C31 C32 116.37(16)
C30 C31 C33 123.49(17)
C32 C31 C33 120.14(17)
C12 C32 C31 122.61(17)
C34 C33 C35 108.17(18)
C34 C33 C36 107.86(19)
C35 C33 C36 109.22(17)
C34 C33 C31 111.82(16)
C35 C33 C31 109.88(16)
C36 C33 C31 109.84(16)
C41 O40 Ti1 142.52(13)
O40 C41 C43 109.17(19)
O40 C41 C42 109.21(19)
C43 C41 C42 112.3(2)
C46' O45 Zn1 126.6(13)
C46 O45 Zn1 127.8(3)
C46' O45 Ti1 129.0(12)
C46 O45 Ti1 127.9(3)
Zn1 O45 Ti1 103.68(6)
O45 C46 C47 110.7(4)
O45 C46 C48 107.5(5)
C47 C46 C48 113.3(5)
O45 C46' C47' 111.0(18)
O45 C46' C48' 112.7(17)
C47' C46' C48' 110.1(15)
C55 C50 C51 115.8(2)
C55 C50 Zn1 124.11(17)
C51 C50 Zn1 119.76(16)
C52 C51 C50 122.8(2)
C53 C52 C51 120.0(2)
C52 C53 C54 119.6(2)
C53 C54 C55 120.3(2)
C50 C55 C54 121.5(2)
C61 C62 C63 115.2(5)
C64 C63 C62 115.5(5)
C63 C64 C65 119.0(5)
C66 C65 C64 117.4(6)
C61' C62' C63' 118.4(10)
C64' C63' C62' 123.0(11)
C63' C64' C65' 121.0(11)
C66' C65' C64' 123.0(11)

loop_
_geom_bond_atom_site_label_1
_geom_bond_atom_site_label_2
_geom_bond_distance
Zn1 C50 1.967(2)
Zn1 O45 1.9762(14)
Zn1 O1 2.0625(13)
Zn1 N18 2.1069(16)
Zn1 Ti1 3.1104(4)
Ti1 O40 1.8357(13)
Ti1 N8 1.9093(16)
Ti1 O11 1.9645(13)
Ti1 O45 1.9796(13)
Ti1 O1 2.1130(13)
Ti1 N4 2.2263(15)
O1 C1 1.346(2)
C1 C2 1.402(3)
C1 C20 1.408(3)
C2 C23 1.392(3)
C2 C3 1.507(3)
C3 N4 1.486(2)
N4 C5 1.490(2)
C5 C6 1.537(3)
C6 C29 1.528(3)
C6 C28 1.536(3)
C6 C7 1.547(3)
C7 N8 1.468(2)
N8 C9 1.469(2)
C9 C10 1.509(3)
C10 C30 1.399(3)
C10 C11 1.408(3)
C11 O11 1.335(2)
C11 C12 1.415(3)
C12 C32 1.391(2)
C12 C13 1.509(2)
C13 N14 1.468(2)
N14 C15 1.461(2)
C15 C16 1.536(3)
C16 C37 1.535(3)
C16 C38 1.540(3)
C16 C17 1.562(3)
C17 N18 1.477(2)
N18 C19 1.486(2)
C19 C20 1.509(3)
C20 C21 1.390(3)
C21 C22 1.395(3)
C22 C23 1.396(3)
C22 C24 1.536(3)
C24 C26 1.526(4)
C24 C27 1.528(3)
C24 C25 1.533(3)
C30 C31 1.389(3)
C31 C32 1.398(3)
C31 C33 1.541(2)
C33 C34 1.527(3)
C33 C35 1.531(3)
C33 C36 1.538(3)
O40 C41 1.406(2)
C41 C43 1.514(3)
C41 C42 1.515(3)
O45 C46' 1.417(16)
O45 C46 1.422(4)
C46 C47 1.490(6)
C46 C48 1.498(7)
C46' C47' 1.499(16)
C46' C48' 1.505(15)
C50 C55 1.396(3)
C50 C51 1.402(3)
C51 C52 1.384(3)
C52 C53 1.369(4)
C53 C54 1.378(4)
C54 C55 1.404(3)
C61 C62 1.485(7)
C62 C63 1.503(7)
C63 C64 1.485(7)
C64 C65 1.502(8)
C65 C66 1.432(8)
C61' C62' 1.468(11)
C62' C63' 1.469(11)
C63' C64' 1.443(11)
C64' C65' 1.481(12)
C65' C66' 1.419(12)

loop_
_geom_hbond_atom_site_label_D
_geom_hbond_atom_site_label_H
_geom_hbond_atom_site_label_A
_geom_hbond_distance_DH
_geom_hbond_distance_HA
_geom_hbond_distance_DA
_geom_hbond_angle_DHA
N18 H18 N14 0.9000(1) 2.178(13) 2.892(2) 135.8(16)
